data_7029509
loop_
_publ_author_name
'Chen, Xuan-Rong'
'Ning, Wei-Hua'
'Yang, Hao'
'Liu, Jian-Lan'
'Xuan, Fang'
'Ren, Xiao-Ming'

_publ_section_title
;
 Observation of hysteretic magnetic phase transitions coupled with
 orientation motion of ions and dielectric relaxation in a one-dimensional
 nickel-bis-dithiolene molecule solid.
;
_journal_issue 16
_journal_name_full 'Dalton transactions (Cambridge, England : 2003)'
_journal_page_first 6251
_journal_page_last 6261
_journal_paper_doi 10.1039/c3dt53481b
_journal_volume 43
_journal_year 2014
_chemical_formula_sum 'C21 H11 F3 N5 Ni S4'
_chemical_formula_weight 577.30
_chemical_name_systematic
; 
 ? 
;
_space_group_IT_number 2
_symmetry_cell_setting triclinic
_symmetry_space_group_name_Hall '-P 1'
_symmetry_space_group_name_H-M 'P -1'
_atom_sites_solution_hydrogens geom
_atom_sites_solution_primary direct
_atom_sites_solution_secondary difmap
_audit_creation_method SHELXL-97
_cell_angle_alpha 93.617(5)
_cell_angle_beta 111.974(5)
_cell_angle_gamma 114.279(5)
_cell_formula_units_Z 4
_cell_length_a 12.8612(7)
_cell_length_b 14.5184(8)
_cell_length_c 15.9549(9)
_cell_measurement_reflns_used 8555
_cell_measurement_temperature 293(2)
_cell_volume 2434.0(3)
_computing_cell_refinement 'CrysAlisPro, Oxford Diffraction Ltd.'
_computing_data_collection 'CrysAlisPro, Oxford Diffraction Ltd.'
_computing_data_reduction 'CrysAlisPro, Oxford Diffraction Ltd.'
_computing_molecular_graphics 'Bruker SHELXTL'
_computing_publication_material 'Bruker SHELXTL'
_computing_structure_refinement 'SHELXL-97 (Sheldrick, 1997)'
_computing_structure_solution 'SHELXS-97 (Sheldrick, 1990)'
_diffrn_ambient_temperature 293(2)
_diffrn_measured_fraction_theta_full 0.997
_diffrn_measured_fraction_theta_max 0.997
_diffrn_measurement_device_type 'Xcalibur, Sapphire3, Gemini ultra'
_diffrn_measurement_method '\w scans'
_diffrn_radiation_monochromator graphite
_diffrn_radiation_source 'Enhance (Mo) X-ray Source'
_diffrn_radiation_type MoK\a
_diffrn_radiation_wavelength 0.71073
_diffrn_reflns_av_R_equivalents 0.0385
_diffrn_reflns_av_sigmaI/netI 0.0447
_diffrn_reflns_limit_h_max 15
_diffrn_reflns_limit_h_min -15
_diffrn_reflns_limit_k_max 16
_diffrn_reflns_limit_k_min -17
_diffrn_reflns_limit_l_max 19
_diffrn_reflns_limit_l_min -19
_diffrn_reflns_number 24527
_diffrn_reflns_theta_full 25.50
_diffrn_reflns_theta_max 25.50
_diffrn_reflns_theta_min 3.00
_exptl_absorpt_coefficient_mu 1.183
_exptl_absorpt_correction_T_max 1.00000
_exptl_absorpt_correction_T_min 0.85605
_exptl_absorpt_correction_type multi-scan
_exptl_absorpt_process_details 'Empirical absorption correction,CrysAlisPro, Oxford Diffraction Ltd.'
_exptl_crystal_colour black
_exptl_crystal_density_diffrn 1.575
_exptl_crystal_density_method 'not measured'
_exptl_crystal_description block
_exptl_crystal_F_000 1164
_exptl_crystal_size_max 0.14
_exptl_crystal_size_mid 0.13
_exptl_crystal_size_min 0.12
_refine_diff_density_max 0.731
_refine_diff_density_min -0.389
_refine_diff_density_rms 0.076
_refine_ls_extinction_method none
_refine_ls_goodness_of_fit_ref 1.071
_refine_ls_hydrogen_treatment mixed
_refine_ls_matrix_type full
_refine_ls_number_parameters 727
_refine_ls_number_reflns 9042
_refine_ls_number_restraints 342
_refine_ls_restrained_S_all 1.077
_refine_ls_R_factor_all 0.1093
_refine_ls_R_factor_gt 0.0781
_refine_ls_shift/su_max 0.005
_refine_ls_shift/su_mean 0.000
_refine_ls_structure_factor_coef Fsqd
_refine_ls_weighting_details 'calc w=1/[\s^2^(Fo^2^)+(0.0812P)^2^+7.2968P] where P=(Fo^2^+2Fc^2^)/3'
_refine_ls_weighting_scheme calc
_refine_ls_wR_factor_gt 0.2241
_refine_ls_wR_factor_ref 0.2373
_reflns_number_gt 6083
_reflns_number_total 9042
_reflns_threshold_expression >2sigma(I)
_cod_data_source_file c3dt53481b.txt
_cod_data_source_block 1
_cod_depositor_comments
;
The following automatic conversions were performed:

'_symmetry_cell_setting' value 'Triclinic' changed to 'triclinic'
according to
/usr/data/users/saulius/crontab/automatic-downloads/current/RSC/lib/dictionaries/cif_core.dic
dictionary named 'cif_core.dic' version 2.4.2 from 2011-04-26.

Automatic conversion script
Id: cif_fix_values 2281 2013-09-26 08:29:07Z andrius 
;
_cod_original_cell_volume 2434.0(2)
_cod_original_sg_symbol_H-M P-1
_cod_database_code 7029509

loop_
_symmetry_equiv_pos_as_xyz
'x, y, z'
'-x, -y, -z'

loop_
_atom_site_label
_atom_site_type_symbol
_atom_site_fract_x
_atom_site_fract_y
_atom_site_fract_z
_atom_site_U_iso_or_equiv
_atom_site_adp_type
_atom_site_occupancy
_atom_site_symmetry_multiplicity
_atom_site_calc_flag
_atom_site_refinement_flags
_atom_site_disorder_assembly
_atom_site_disorder_group
Ni1 Ni 0.43591(6) 0.40754(5) 0.37319(5) 0.05898(18) Uani 1 1 d . . .
Ni2 Ni 0.51305(6) 0.48144(5) 0.12700(5) 0.06400(19) Uani 1 1 d . . .
S1 S 0.38436(13) 0.52996(11) 0.36793(12) 0.0746(4) Uani 1 1 d . . .
S2 S 0.61900(12) 0.50873(11) 0.38220(10) 0.0675(4) Uani 1 1 d . . .
S3 S 0.25040(13) 0.30952(12) 0.36193(12) 0.0751(4) Uani 1 1 d . . .
S4 S 0.48420(12) 0.28196(11) 0.37865(11) 0.0682(4) Uani 1 1 d . . .
S5 S 0.45241(14) 0.59859(12) 0.12451(12) 0.0796(4) Uani 1 1 d . . .
S6 S 0.68927(13) 0.58832(12) 0.12902(12) 0.0773(4) Uani 1 1 d . . .
S7 S 0.33537(13) 0.37106(12) 0.12149(11) 0.0765(4) Uani 1 1 d . . .
S8 S 0.58157(13) 0.36907(12) 0.13595(12) 0.0759(4) Uani 1 1 d . . .
N1 N 0.4981(6) 0.8050(4) 0.3761(6) 0.129(3) Uani 1 1 d . . .
N2 N 0.8145(6) 0.7822(5) 0.3856(6) 0.128(3) Uani 1 1 d . . .
N3 N 0.0419(6) 0.0390(5) 0.3487(5) 0.126(3) Uani 1 1 d . . .
N4 N 0.3442(6) 0.0002(4) 0.3654(5) 0.1076(19) Uani 1 1 d . . .
N5 N 0.5562(6) 0.8765(5) 0.1235(6) 0.135(3) Uani 1 1 d . . .
N6 N 0.8683(6) 0.8534(5) 0.1187(5) 0.127(3) Uani 1 1 d . . .
N7 N 0.1709(6) 0.0961(5) 0.1306(4) 0.108(2) Uani 1 1 d . . .
N8 N 0.4937(6) 0.0986(4) 0.1624(5) 0.110(2) Uani 1 1 d . . .
N9 N 0.2027(4) 0.8500(3) 0.4673(3) 0.0680(13) Uani 1 1 d . . .
N10 N 0.1882(5) 0.8784(4) 0.0422(4) 0.0863(16) Uani 1 1 d . . .
F1 F -0.0218(5) 0.2957(7) 0.3752(8) 0.149(10) Uani 0.1738(14) 1 d PDU A 1
F2 F -0.1897(8) 0.2955(13) 0.2810(4) 0.108(6) Uani 0.1738(14) 1 d PDU A 1
F3 F -0.1486(7) 0.3088(12) 0.4244(5) 0.121(6) Uani 0.1738(14) 1 d PDU A 1
F1' F -0.2195(5) 0.3034(11) 0.3400(7) 0.151(10) Uani 0.209(2) 1 d PDU A 2
F2' F -0.0564(10) 0.2963(8) 0.4340(5) 0.119(6) Uani 0.209(2) 1 d PDU A 2
F3' F -0.0852(8) 0.3003(10) 0.2947(4) 0.131(7) Uani 0.209(2) 1 d PDU A 2
F1'' F -0.1946(5) 0.3248(6) 0.3861(4) 0.142(3) Uani 0.617(2) 1 d PDU A 3
F2'' F -0.0184(6) 0.3224(5) 0.4409(4) 0.151(4) Uani 0.617(2) 1 d PDU A 3
F3'' F -0.1357(8) 0.2798(6) 0.2897(5) 0.155(4) Uani 0.617(2) 1 d PDU A 3
F4 F 0.0363(6) 0.4102(6) 0.2123(3) 0.104(3) Uani 0.4700(14) 1 d PDU B 4
F5 F 0.0182(5) 0.3780(7) 0.0780(5) 0.155(5) Uani 0.4700(14) 1 d PDU B 4
F6 F -0.1370(5) 0.3642(9) 0.0980(6) 0.199(7) Uani 0.4700(14) 1 d PDU B 4
F4' F -0.0695(9) 0.3494(9) 0.0521(5) 0.179(13) Uani 0.163(2) 1 d PDU B 5
F5' F -0.1092(5) 0.3964(11) 0.1560(6) 0.123(7) Uani 0.163(2) 1 d PDU B 5
F6' F 0.0638(6) 0.3990(8) 0.1903(6) 0.090(5) Uani 0.163(2) 1 d PDU B 5
F4'' F -0.1108(6) 0.3780(8) 0.0398(4) 0.124(4) Uani 0.367(2) 1 d PDU B 6
F5'' F -0.0928(6) 0.4171(9) 0.1719(5) 0.162(6) Uani 0.367(2) 1 d PDU B 6
F6'' F 0.0666(10) 0.3988(11) 0.1278(11) 0.168(7) Uani 0.367(2) 1 d PDU B 6
C1 C 0.5098(6) 0.7317(5) 0.3750(5) 0.086(2) Uani 1 1 d . . .
C2 C 0.5158(5) 0.6366(4) 0.3759(4) 0.0636(15) Uani 1 1 d . . .
C3 C 0.6174(5) 0.6272(4) 0.3809(4) 0.0688(16) Uani 1 1 d . . .
C4 C 0.7272(5) 0.7132(5) 0.3851(5) 0.084(2) Uani 1 1 d . . .
C5 C 0.1316(6) 0.1080(5) 0.3562(4) 0.0831(19) Uani 1 1 d . . .
C6 C 0.2465(5) 0.1912(4) 0.3631(4) 0.0699(16) Uani 1 1 d . . .
C7 C 0.3481(5) 0.1791(4) 0.3708(4) 0.0629(14) Uani 1 1 d . . .
C8 C 0.3467(6) 0.0803(4) 0.3698(4) 0.0802(18) Uani 1 1 d . . .
C9 C 0.5648(7) 0.8007(6) 0.1221(5) 0.101(2) Uani 1 1 d . . .
C10 C 0.5748(6) 0.7074(4) 0.1239(4) 0.0756(17) Uani 1 1 d . . .
C11 C 0.6811(5) 0.7042(4) 0.1272(4) 0.0686(15) Uani 1 1 d . . .
C12 C 0.7867(6) 0.7905(5) 0.1238(5) 0.092(2) Uani 1 1 d . . .
C13 C 0.2550(6) 0.1693(5) 0.1320(5) 0.086(2) Uani 1 1 d . . .
C14 C 0.3528(5) 0.2629(5) 0.1310(4) 0.0724(16) Uani 1 1 d . . .
C15 C 0.4630(5) 0.2611(4) 0.1386(4) 0.0691(16) Uani 1 1 d . . .
C16 C 0.4814(6) 0.1711(5) 0.1513(5) 0.084(2) Uani 1 1 d . . .
C17 C 0.1241(6) 0.8828(5) 0.4745(5) 0.092(2) Uani 1 1 d . . .
H17A H 0.0471 0.8635 0.4232 0.110 Uiso 1 1 calc R . .
C18 C 0.1550(8) 0.9443(6) 0.5562(7) 0.140(3) Uani 1 1 d U . .
H18A H 0.0982 0.9661 0.5609 0.168 Uiso 1 1 calc R . .
C19 C 0.2641(9) 0.9738(6) 0.6291(6) 0.137(3) Uani 1 1 d U . .
H19A H 0.2859 1.0159 0.6856 0.165 Uiso 1 1 calc R . .
C20 C 0.3440(9) 0.9400(7) 0.6186(6) 0.140(4) Uani 1 1 d . . .
H20A H 0.4225 0.9607 0.6687 0.167 Uiso 1 1 calc R . .
C21 C 0.3124(6) 0.8782(5) 0.5385(5) 0.100(2) Uani 1 1 d . . .
H21A H 0.3678 0.8551 0.5331 0.119 Uiso 1 1 calc R . .
C22 C 0.1640(7) 0.7802(5) 0.3773(5) 0.099(2) Uani 1 1 d . . .
H22A H 0.2385 0.7940 0.3673 0.118 Uiso 1 1 calc R . .
H22B H 0.1070 0.7944 0.3263 0.118 Uiso 1 1 calc R . .
C23 C 0.0979(5) 0.6658(4) 0.3774(4) 0.0682(15) Uani 1 1 d . . .
C24 C -0.0308(6) 0.6162(5) 0.3475(5) 0.088(2) Uani 1 1 d . . .
H24A H -0.0765 0.6529 0.3289 0.106 Uiso 1 1 calc R . .
C25 C -0.0925(6) 0.5133(5) 0.3449(5) 0.090(2) Uani 1 1 d . . .
H25A H -0.1802 0.4800 0.3230 0.108 Uiso 1 1 calc R . .
C26 C -0.0262(5) 0.4579(4) 0.3743(4) 0.0705(16) Uani 1 1 d . A .
C27 C 0.1034(6) 0.5084(5) 0.4059(4) 0.0815(18) Uani 1 1 d . . .
H27A H 0.1495 0.4723 0.4265 0.098 Uiso 1 1 calc R . .
C28 C 0.1655(5) 0.6122(5) 0.4073(5) 0.086(2) Uani 1 1 d . . .
H28A H 0.2532 0.6459 0.4286 0.103 Uiso 1 1 calc R . .
C29 C -0.0931(4) 0.3447(5) 0.3682(3) 0.115(3) Uani 1 1 d D . .
C30 C 0.0974(7) 0.8899(6) -0.0196(5) 0.104(2) Uani 1 1 d . . .
H30A H 0.0350 0.8917 -0.0044 0.125 Uiso 1 1 calc R . .
C31 C 0.0898(8) 0.8995(7) -0.1048(6) 0.119(3) Uani 1 1 d . . .
H31A H 0.0218 0.9053 -0.1481 0.143 Uiso 1 1 calc R . .
C32 C 0.1804(9) 0.9007(6) -0.1265(6) 0.119(3) Uani 1 1 d . . .
H32A H 0.1767 0.9079 -0.1849 0.142 Uiso 1 1 calc R . .
C33 C 0.2803(8) 0.8909(6) -0.0614(7) 0.128(3) Uani 1 1 d . . .
H33A H 0.3457 0.8925 -0.0744 0.154 Uiso 1 1 calc R . .
C34 C 0.2794(7) 0.8788(6) 0.0233(6) 0.107(3) Uani 1 1 d . . .
H34A H 0.3445 0.8708 0.0678 0.128 Uiso 1 1 calc R . .
C35 C 0.1911(9) 0.8660(6) 0.1367(5) 0.124(3) Uani 1 1 d . . .
H35A H 0.2779 0.9039 0.1851 0.149 Uiso 1 1 calc R . .
H35B H 0.1415 0.8946 0.1505 0.149 Uiso 1 1 calc R . .
C36 C 0.1377(6) 0.7528(5) 0.1352(4) 0.0821(19) Uani 1 1 d . . .
C37 C 0.0115(7) 0.6886(6) 0.1045(6) 0.112(2) Uani 1 1 d . . .
H37A H -0.0439 0.7169 0.0845 0.134 Uiso 1 1 calc R . .
C38 C -0.0387(7) 0.5833(7) 0.1017(6) 0.117(3) Uani 1 1 d U . .
H38A H -0.1259 0.5416 0.0789 0.140 Uiso 1 1 calc R . .
C39 C 0.0406(6) 0.5431(5) 0.1322(4) 0.0842(18) Uani 1 1 d U B .
C40 C 0.1671(7) 0.6050(6) 0.1663(6) 0.114(3) Uani 1 1 d . . .
H40A H 0.2222 0.5766 0.1877 0.136 Uiso 1 1 calc R . .
C41 C 0.2150(7) 0.7098(6) 0.1696(5) 0.112(3) Uani 1 1 d . . .
H41A H 0.3025 0.7519 0.1961 0.134 Uiso 1 1 calc R . .
C42 C -0.0150(4) 0.4284(6) 0.1287(3) 0.147(4) Uani 1 1 d D . .

loop_
_atom_site_aniso_label
_atom_site_aniso_U_11
_atom_site_aniso_U_22
_atom_site_aniso_U_33
_atom_site_aniso_U_23
_atom_site_aniso_U_13
_atom_site_aniso_U_12
Ni1 0.0592(3) 0.0553(3) 0.0635(4) 0.0154(3) 0.0286(3) 0.0264(3)
Ni2 0.0681(3) 0.0676(4) 0.0617(4) 0.0180(3) 0.0272(3) 0.0375(3)
S1 0.0672(6) 0.0656(7) 0.1007(10) 0.0237(7) 0.0414(7) 0.0353(6)
S2 0.0597(6) 0.0641(7) 0.0788(8) 0.0189(6) 0.0308(6) 0.0289(5)
S3 0.0668(6) 0.0706(8) 0.0941(10) 0.0226(7) 0.0434(6) 0.0303(6)
S4 0.0657(6) 0.0599(7) 0.0827(9) 0.0214(6) 0.0337(6) 0.0314(5)
S5 0.0864(7) 0.0839(8) 0.0863(10) 0.0263(7) 0.0393(7) 0.0538(6)
S6 0.0756(7) 0.0718(8) 0.0941(10) 0.0259(7) 0.0392(7) 0.0408(6)
S7 0.0706(7) 0.0830(9) 0.0826(9) 0.0238(7) 0.0340(7) 0.0413(6)
S8 0.0738(7) 0.0701(8) 0.0942(10) 0.0241(7) 0.0395(7) 0.0403(6)
N1 0.118(4) 0.065(3) 0.181(7) 0.034(4) 0.038(4) 0.046(3)
N2 0.096(4) 0.094(4) 0.179(6) 0.042(4) 0.063(4) 0.027(3)
N3 0.091(4) 0.108(5) 0.146(5) 0.025(4) 0.065(3) 0.008(4)
N4 0.133(4) 0.071(3) 0.138(4) 0.036(3) 0.079(3) 0.047(3)
N5 0.148(4) 0.086(3) 0.190(7) 0.035(4) 0.069(5) 0.078(3)
N6 0.125(4) 0.073(4) 0.171(6) 0.022(4) 0.077(4) 0.026(3)
N7 0.101(4) 0.085(4) 0.115(4) 0.023(3) 0.049(3) 0.023(3)
N8 0.125(4) 0.082(3) 0.126(5) 0.022(3) 0.046(4) 0.062(3)
N9 0.077(2) 0.052(2) 0.071(3) 0.0197(19) 0.037(2) 0.0228(19)
N10 0.097(3) 0.068(3) 0.077(3) 0.009(2) 0.031(3) 0.032(3)
F1 0.192(14) 0.047(9) 0.169(14) 0.019(11) 0.072(13) 0.030(10)
F2 0.114(7) 0.099(8) 0.111(8) 0.017(7) 0.055(6) 0.046(6)
F3 0.137(8) 0.110(8) 0.114(8) 0.037(7) 0.063(6) 0.047(6)
F1' 0.166(13) 0.090(11) 0.128(12) 0.023(11) 0.066(11) -0.001(11)
F2' 0.127(8) 0.104(8) 0.117(8) 0.036(7) 0.057(6) 0.041(6)
F3' 0.209(12) 0.042(9) 0.126(10) -0.001(8) 0.131(9) -0.003(9)
F1'' 0.183(6) 0.081(5) 0.135(5) 0.021(4) 0.108(4) 0.003(5)
F2'' 0.233(8) 0.062(4) 0.121(5) 0.045(4) 0.073(5) 0.036(5)
F3'' 0.245(7) 0.054(4) 0.117(4) -0.012(3) 0.131(4) -0.015(5)
F4 0.173(5) 0.095(5) 0.080(4) 0.040(3) 0.086(4) 0.064(4)
F5 0.222(9) 0.086(6) 0.122(7) -0.003(5) 0.098(6) 0.025(7)
F6 0.150(9) 0.120(8) 0.226(12) 0.019(9) 0.056(9) 0.001(7)
F4' 0.217(16) 0.082(13) 0.151(15) 0.027(13) 0.076(14) -0.001(14)
F5' 0.129(8) 0.108(8) 0.123(9) 0.023(7) 0.059(6) 0.047(6)
F6' 0.164(10) 0.090(10) 0.104(10) 0.055(8) 0.117(8) 0.083(8)
F4'' 0.197(8) 0.065(6) 0.112(7) 0.011(5) 0.108(6) 0.028(6)
F5'' 0.207(10) 0.095(8) 0.137(8) 0.010(7) 0.120(7) -0.006(8)
F6'' 0.230(12) 0.090(8) 0.127(10) 0.019(8) 0.048(10) 0.054(8)
C1 0.076(3) 0.077(4) 0.093(4) 0.019(3) 0.024(3) 0.039(3)
C2 0.064(3) 0.050(3) 0.062(3) 0.015(2) 0.019(2) 0.022(2)
C3 0.071(3) 0.049(3) 0.065(3) 0.014(2) 0.022(3) 0.017(2)
C4 0.062(3) 0.073(4) 0.100(4) 0.023(3) 0.030(3) 0.022(3)
C5 0.077(3) 0.075(4) 0.084(4) 0.029(3) 0.043(3) 0.015(3)
C6 0.080(3) 0.060(3) 0.067(3) 0.019(2) 0.037(2) 0.026(2)
C7 0.069(3) 0.058(3) 0.058(3) 0.015(2) 0.031(2) 0.024(2)
C8 0.098(4) 0.051(3) 0.084(4) 0.020(3) 0.036(3) 0.032(3)
C9 0.117(4) 0.094(4) 0.120(5) 0.038(4) 0.057(4) 0.066(3)
C10 0.096(3) 0.075(3) 0.060(3) 0.019(2) 0.029(3) 0.048(3)
C11 0.068(3) 0.071(3) 0.060(3) 0.011(2) 0.021(2) 0.033(2)
C12 0.103(4) 0.070(3) 0.111(5) 0.017(3) 0.046(4) 0.048(3)
C13 0.082(3) 0.093(4) 0.080(4) 0.020(3) 0.031(3) 0.042(3)
C14 0.076(3) 0.077(3) 0.062(3) 0.020(3) 0.030(2) 0.034(3)
C15 0.076(3) 0.062(3) 0.056(3) 0.009(2) 0.017(2) 0.031(2)
C16 0.075(3) 0.063(3) 0.087(4) 0.006(3) 0.022(3) 0.023(3)
C17 0.080(4) 0.065(3) 0.115(5) 0.017(3) 0.038(4) 0.025(3)
C18 0.157(5) 0.080(5) 0.213(7) 0.011(5) 0.134(4) 0.038(4)
C19 0.198(6) 0.067(4) 0.118(5) -0.002(4) 0.107(4) 0.008(5)
C20 0.133(7) 0.111(7) 0.077(5) 0.007(5) -0.006(5) 0.020(6)
C21 0.084(4) 0.080(4) 0.108(5) 0.013(4) 0.019(4) 0.037(3)
C22 0.149(5) 0.074(4) 0.078(4) 0.018(3) 0.060(4) 0.049(4)
C23 0.086(3) 0.059(3) 0.062(3) 0.016(2) 0.043(2) 0.028(2)
C24 0.084(3) 0.082(3) 0.084(4) 0.008(3) 0.011(3) 0.053(3)
C25 0.064(3) 0.093(4) 0.087(4) -0.003(3) 0.027(3) 0.023(3)
C26 0.085(3) 0.060(3) 0.060(3) 0.010(2) 0.038(2) 0.024(3)
C27 0.091(3) 0.071(3) 0.087(4) 0.023(3) 0.036(3) 0.044(3)
C28 0.060(3) 0.071(3) 0.116(5) 0.004(3) 0.039(3) 0.025(3)
C29 0.149(6) 0.072(4) 0.078(4) 0.002(3) 0.071(4) -0.005(4)
C30 0.112(4) 0.111(5) 0.098(5) 0.026(4) 0.043(4) 0.063(4)
C31 0.124(5) 0.156(7) 0.090(5) 0.042(4) 0.044(4) 0.078(5)
C32 0.156(7) 0.081(5) 0.102(5) 0.033(4) 0.058(5) 0.038(5)
C33 0.124(5) 0.099(5) 0.176(8) 0.037(5) 0.090(5) 0.044(4)
C34 0.103(5) 0.085(4) 0.110(6) 0.019(4) 0.028(4) 0.040(4)
C35 0.156(7) 0.089(5) 0.079(5) -0.003(4) 0.031(5) 0.039(5)
C36 0.101(4) 0.081(4) 0.048(3) 0.006(3) 0.024(3) 0.038(3)
C37 0.120(4) 0.126(5) 0.134(6) 0.027(4) 0.074(4) 0.082(4)
C38 0.103(4) 0.128(6) 0.138(6) 0.028(4) 0.081(4) 0.046(4)
C39 0.123(4) 0.078(4) 0.058(3) 0.016(3) 0.050(3) 0.043(3)
C40 0.096(4) 0.104(5) 0.127(6) 0.049(4) 0.031(4) 0.048(4)
C41 0.090(5) 0.103(5) 0.085(5) 0.027(4) 0.013(4) 0.019(4)
C42 0.236(8) 0.095(6) 0.108(5) 0.013(4) 0.124(5) 0.035(6)

loop_
_atom_type_symbol
_atom_type_description
_atom_type_scat_dispersion_real
_atom_type_scat_dispersion_imag
_atom_type_scat_source
C C 0.0033 0.0016 'International Tables Vol C Tables 4.2.6.8 and 6.1.1.4'
H H 0.0000 0.0000 'International Tables Vol C Tables 4.2.6.8 and 6.1.1.4'
N N 0.0061 0.0033 'International Tables Vol C Tables 4.2.6.8 and 6.1.1.4'
F F 0.0171 0.0103 'International Tables Vol C Tables 4.2.6.8 and 6.1.1.4'
S S 0.1246 0.1234 'International Tables Vol C Tables 4.2.6.8 and 6.1.1.4'
Ni Ni 0.3393 1.1124 'International Tables Vol C Tables 4.2.6.8 and 6.1.1.4'

loop_
_geom_angle_atom_site_label_1
_geom_angle_atom_site_label_2
_geom_angle_atom_site_label_3
_geom_angle
S1 Ni1 S2 92.27(6)
S1 Ni1 S3 86.04(6)
S2 Ni1 S3 178.13(7)
S1 Ni1 S4 178.77(7)
S2 Ni1 S4 88.95(6)
S3 Ni1 S4 92.74(6)
S8 Ni2 S5 177.16(7)
S8 Ni2 S6 86.42(6)
S5 Ni2 S6 92.17(7)
S8 Ni2 S7 92.59(7)
S5 Ni2 S7 88.88(7)
S6 Ni2 S7 178.30(7)
C2 S1 Ni1 104.0(2)
C3 S2 Ni1 102.9(2)
C6 S3 Ni1 103.4(2)
C7 S4 Ni1 102.0(2)
C10 S5 Ni2 104.1(2)
C11 S6 Ni2 104.0(2)
C14 S7 Ni2 102.9(2)
C15 S8 Ni2 103.6(2)
C21 N9 C17 120.5(6)
C21 N9 C22 120.8(6)
C17 N9 C22 118.7(5)
C30 N10 C34 119.7(7)
C30 N10 C35 120.7(7)
C34 N10 C35 119.6(7)
N1 C1 C2 175.0(8)
C3 C2 C1 123.0(5)
C3 C2 S1 120.1(4)
C1 C2 S1 116.9(5)
C2 C3 C4 121.9(6)
C2 C3 S2 120.7(4)
C4 C3 S2 117.4(5)
N2 C4 C3 177.9(8)
N3 C5 C6 176.7(9)
C7 C6 C5 123.2(6)
C7 C6 S3 120.5(4)
C5 C6 S3 116.3(5)
C6 C7 C8 121.8(5)
C6 C7 S4 121.4(4)
C8 C7 S4 116.8(5)
N4 C8 C7 177.4(7)
N5 C9 C10 177.5(10)
C11 C10 C9 120.8(6)
C11 C10 S5 120.4(5)
C9 C10 S5 118.7(5)
C10 C11 C12 124.4(6)
C10 C11 S6 119.3(4)
C12 C11 S6 116.2(5)
N6 C12 C11 176.6(9)
N7 C13 C14 175.9(8)
C15 C14 C13 117.3(6)
C15 C14 S7 121.4(5)
C13 C14 S7 121.3(5)
C14 C15 C16 121.9(6)
C14 C15 S8 119.5(5)
C16 C15 S8 118.6(5)
N8 C16 C15 178.1(8)
N9 C17 C18 120.3(7)
C19 C18 C17 120.8(9)
C18 C19 C20 117.3(8)
C21 C20 C19 121.7(8)
N9 C21 C20 119.4(8)
N9 C22 C23 110.8(5)
C24 C23 C28 119.6(6)
C24 C23 C22 119.4(6)
C28 C23 C22 121.0(6)
C25 C24 C23 120.5(6)
C24 C25 C26 120.7(6)
C27 C26 C25 118.8(6)
C27 C26 C29 120.1(6)
C25 C26 C29 121.1(5)
C26 C27 C28 120.4(6)
C23 C28 C27 120.0(5)
F3'' C29 F2' 104.8(7)
F3'' C29 F3 116.3(8)
F2' C29 F3 54.1(8)
F3'' C29 F1' 79.3(7)
F2' C29 F1' 103.7(6)
F3 C29 F1' 57.0(6)
F3'' C29 F1 69.0(6)
F2' C29 F1 51.9(7)
F3 C29 F1 103.6(7)
F1' C29 F1 129.3(9)
F3'' C29 F2 34.4(7)
F2' C29 F2 124.9(9)
F3 C29 F2 103.4(6)
F1' C29 F2 50.6(6)
F1 C29 F2 102.9(7)
F3'' C29 F2'' 111.6(7)
F2' C29 F2'' 18.9(5)
F3 C29 F2'' 68.2(6)
F1' C29 F2'' 121.8(7)
F1 C29 F2'' 46.7(6)
F2 C29 F2'' 139.3(9)
F3'' C29 F3' 24.3(5)
F2' C29 F3' 103.2(7)
F3 C29 F3' 135.4(10)
F1' C29 F3' 103.1(5)
F1 C29 F3' 55.5(6)
F2 C29 F3' 54.8(6)
F2'' C29 F3' 102.1(6)
F3'' C29 F1'' 106.5(5)
F2' C29 F1'' 88.1(7)
F3 C29 F1'' 34.3(6)
F1' C29 F1'' 28.7(5)
F1 C29 F1'' 133.2(8)
F2 C29 F1'' 79.3(5)
F2'' C29 F1'' 102.4(5)
F3' C29 F1'' 130.8(6)
F3'' C29 C26 117.3(6)
F2' C29 C26 126.0(6)
F3 C29 C26 122.3(8)
F1' C29 C26 115.5(8)
F1 C29 C26 113.9(6)
F2 C29 C26 108.7(8)
F2'' C29 C26 108.9(5)
F3' C29 C26 102.2(7)
F1'' C29 C26 109.0(6)
N10 C30 C31 122.7(8)
C32 C31 C30 119.4(8)
C31 C32 C33 119.4(9)
C34 C33 C32 117.6(9)
N10 C34 C33 121.2(8)
C36 C35 N10 109.4(6)
C41 C36 C37 116.1(7)
C41 C36 C35 120.8(7)
C37 C36 C35 123.1(8)
C36 C37 C38 123.3(7)
C39 C38 C37 118.5(7)
C38 C39 C40 120.1(7)
C38 C39 C42 118.1(6)
C40 C39 C42 121.8(7)
C39 C40 C41 120.4(8)
C36 C41 C40 121.5(7)
F6'' C42 F6 123.8(10)
F6'' C42 F4 72.2(9)
F6 C42 F4 102.6(6)
F6'' C42 F5 32.7(7)
F6 C42 F5 101.9(6)
F4 C42 F5 100.3(6)
F6'' C42 F4' 70.3(8)
F6 C42 F4' 63.1(7)
F4 C42 F4' 117.1(8)
F5 C42 F4' 40.2(5)
F6'' C42 F5' 136.1(12)
F6 C42 F5' 38.1(6)
F4 C42 F5' 76.0(6)
F5 C42 F5' 133.4(9)
F4' C42 F5' 99.4(6)
F6'' C42 F6' 44.8(9)
F6 C42 F6' 115.0(8)
F4 C42 F6' 27.3(5)
F5 C42 F6' 74.0(6)
F4' C42 F6' 99.7(7)
F5' C42 F6' 99.5(7)
F6'' C42 F4'' 101.3(8)
F6 C42 F4'' 48.4(5)
F4 C42 F4'' 141.4(8)
F5 C42 F4'' 68.9(5)
F4' C42 F4'' 33.2(7)
F5' C42 F4'' 85.3(6)
F6' C42 F4'' 131.9(8)
F6'' C42 F5'' 139.6(11)
F6 C42 F5'' 50.6(5)
F4 C42 F5'' 71.4(5)
F5 C42 F5'' 145.4(9)
F4' C42 F5'' 112.5(7)
F5' C42 F5'' 13.1(6)
F6' C42 F5'' 97.4(6)
F4'' C42 F5'' 96.2(4)
F6'' C42 C39 107.1(8)
F6 C42 C39 124.9(8)
F4 C42 C39 112.5(5)
F5 C42 C39 111.4(6)
F4' C42 C39 125.7(7)
F5' C42 C39 112.7(8)
F6' C42 C39 115.7(6)
F4'' C42 C39 105.8(7)
F5'' C42 C39 102.6(7)

loop_
_geom_bond_atom_site_label_1
_geom_bond_atom_site_label_2
_geom_bond_distance
Ni1 S1 2.1335(17)
Ni1 S2 2.1444(15)
Ni1 S3 2.1459(15)
Ni1 S4 2.1513(16)
Ni2 S8 2.1391(17)
Ni2 S5 2.1399(18)
Ni2 S6 2.1429(17)
Ni2 S7 2.1491(16)
S1 C2 1.713(5)
S2 C3 1.730(6)
S3 C6 1.699(6)
S4 C7 1.724(5)
S5 C10 1.715(6)
S6 C11 1.730(6)
S7 C14 1.684(7)
S8 C15 1.696(6)
N1 C1 1.134(9)
N2 C4 1.154(8)
N3 C5 1.132(8)
N4 C8 1.148(8)
N5 C9 1.149(9)
N6 C12 1.109(9)
N7 C13 1.155(8)
N8 C16 1.142(8)
N9 C21 1.310(8)
N9 C17 1.318(8)
N9 C22 1.485(8)
N10 C30 1.298(9)
N10 C34 1.315(10)
N10 C35 1.517(10)
F1 C29 1.352(7)
F2 C29 1.357(6)
F3 C29 1.349(7)
F1' C29 1.351(6)
F2' C29 1.348(7)
F3' C29 1.359(7)
F1'' C29 1.359(6)
F2'' C29 1.357(6)
F3'' C29 1.292(8)
F4 C42 1.346(6)
F5 C42 1.346(7)
F6 C42 1.318(6)
F4' C42 1.350(7)
F5' C42 1.353(7)
F6' C42 1.355(7)
F4'' C42 1.373(6)
F5'' C42 1.376(7)
F6'' C42 1.291(16)
C1 C2 1.416(9)
C2 C3 1.341(8)
C3 C4 1.423(8)
C5 C6 1.431(8)
C6 C7 1.351(8)
C7 C8 1.425(8)
C9 C10 1.414(9)
C10 C11 1.368(8)
C11 C12 1.442(9)
C13 C14 1.429(9)
C14 C15 1.387(8)
C15 C16 1.433(9)
C17 C18 1.353(11)
C18 C19 1.315(13)
C19 C20 1.362(14)
C20 C21 1.332(12)
C22 C23 1.523(8)
C23 C24 1.368(8)
C23 C28 1.372(9)
C24 C25 1.362(9)
C25 C26 1.381(10)
C26 C27 1.374(8)
C26 C29 1.484(8)
C27 C28 1.380(8)
C30 C31 1.347(11)
C31 C32 1.328(12)
C32 C33 1.386(12)
C33 C34 1.377(12)
C35 C36 1.492(10)
C36 C41 1.351(11)
C36 C37 1.359(9)
C37 C38 1.383(11)
C38 C39 1.331(11)
C39 C40 1.351(9)
C39 C42 1.506(10)
C40 C41 1.375(10)
